data_7151073
loop_
_publ_author_name
'Cockroft, Scott L.'
'Perkins, Julie'
'Zonta, Cristiano'
'Adams, Harry'
'Spey, Sharon E.'
'Low, Caroline M. R.'
'Vinter, Jeremy G.'
'Lawson, Kevin R.'
'Urch, Christopher J.'
'Hunter, Christopher A.'

_publ_section_title
;
 Substituent effects on aromatic stacking interactions.
;
_journal_issue 7
_journal_name_full 'Organic &amp; biomolecular chemistry'
_journal_page_first 1062
_journal_page_last 1080
_journal_paper_doi 10.1039/b617576g
_journal_volume 5
_journal_year 2007
_chemical_formula_sum 'C16 H15 F2 N O2'
_chemical_formula_weight 291.29
_chemical_name_systematic
;
?
;
_space_group_IT_number 14
_symmetry_cell_setting monoclinic
_symmetry_space_group_name_Hall '-P 2ybc'
_symmetry_space_group_name_H-M 'P 1 21/c 1'
_atom_sites_solution_hydrogens geom
_atom_sites_solution_primary direct
_atom_sites_solution_secondary difmap
_audit_creation_method SHELXL-97
_cell_angle_alpha 90.00
_cell_angle_beta 91.977(5)
_cell_angle_gamma 90.00
_cell_formula_units_Z 4
_cell_length_a 4.6327(11)
_cell_length_b 24.041(6)
_cell_length_c 12.808(3)
_cell_measurement_reflns_used 1340
_cell_measurement_temperature 150(2)
_cell_measurement_theta_max 46.634
_cell_measurement_theta_min 4.648
_cell_volume 1425.6(6)
_computing_cell_refinement 'Bruker SMART'
_computing_data_collection 'Bruker SMART'
_computing_data_reduction 'Bruker SHELXTL'
_computing_molecular_graphics 'Bruker SHELXTL'
_computing_publication_material 'Bruker SHELXTL'
_computing_structure_refinement 'SHELXL-97 (Sheldrick, 1997)'
_computing_structure_solution 'SHELXS-97 (Sheldrick, 1990)'
_diffrn_ambient_temperature 150(2)
_diffrn_measured_fraction_theta_full 0.981
_diffrn_measured_fraction_theta_max 0.981
_diffrn_measurement_device_type 'CCD area detector'
_diffrn_measurement_method 'phi and omega scans'
_diffrn_radiation_monochromator graphite
_diffrn_radiation_source 'fine-focus sealed tube'
_diffrn_radiation_type MoK\a
_diffrn_radiation_wavelength 0.71073
_diffrn_reflns_av_R_equivalents 0.0691
_diffrn_reflns_av_sigmaI/netI 0.1059
_diffrn_reflns_limit_h_max 6
_diffrn_reflns_limit_h_min -5
_diffrn_reflns_limit_k_max 31
_diffrn_reflns_limit_k_min -31
_diffrn_reflns_limit_l_max 16
_diffrn_reflns_limit_l_min -14
_diffrn_reflns_number 8609
_diffrn_reflns_theta_full 27.57
_diffrn_reflns_theta_max 27.57
_diffrn_reflns_theta_min 1.69
_exptl_absorpt_coefficient_mu 0.107
_exptl_absorpt_correction_T_max 0.9666
_exptl_absorpt_correction_T_min 0.9535
_exptl_absorpt_correction_type multi-scan
_exptl_absorpt_process_details SADABS
_exptl_crystal_colour COLOURLESS
_exptl_crystal_density_diffrn 1.357
_exptl_crystal_density_method 'not measured'
_exptl_crystal_description BLOCK
_exptl_crystal_F_000 608
_exptl_crystal_size_max 0.45
_exptl_crystal_size_mid 0.32
_exptl_crystal_size_min 0.32
_refine_diff_density_max 0.212
_refine_diff_density_min -0.278
_refine_diff_density_rms 0.057
_refine_ls_extinction_method none
_refine_ls_goodness_of_fit_ref 0.807
_refine_ls_hydrogen_treatment constr
_refine_ls_matrix_type full
_refine_ls_number_parameters 193
_refine_ls_number_reflns 3217
_refine_ls_number_restraints 0
_refine_ls_restrained_S_all 0.807
_refine_ls_R_factor_all 0.1162
_refine_ls_R_factor_gt 0.0527
_refine_ls_shift/su_max 0.001
_refine_ls_shift/su_mean 0.000
_refine_ls_structure_factor_coef Fsqd
_refine_ls_weighting_details 'calc w=1/[\s^2^(Fo^2^)+(0.0702P)^2^+0.0000P] where P=(Fo^2^+2Fc^2^)/3'
_refine_ls_weighting_scheme calc
_refine_ls_wR_factor_gt 0.1144
_refine_ls_wR_factor_ref 0.1373
_reflns_number_gt 1573
_reflns_number_total 3217
_reflns_threshold_expression >2sigma(I)
_cod_data_source_file b617576g.txt
_cod_data_source_block ilt119m
_cod_depositor_comments
;
The following automatic conversions were performed:
'_symmetry_cell_setting' value 'Monoclinic' changed to 'monoclinic'
according to '/home/saulius/struct/CIF-dictionaries/cif_core.dic'
dictionary named 'cif_core.dic' version 2.4.1 from 2010-06-29.

Automatic conversion script
Id: cif_fix_enum 1527 2010-12-29 10:47:43Z saulius 
;
_cod_original_cell_volume 1425.7(6)
_cod_original_sg_symbol_H-M P2(1)/c
_cod_database_code 7151073

loop_
_symmetry_equiv_pos_as_xyz
'x, y, z'
'-x, y+1/2, -z+1/2'
'-x, -y, -z'
'x, -y-1/2, z-1/2'

loop_
_atom_site_label
_atom_site_type_symbol
_atom_site_fract_x
_atom_site_fract_y
_atom_site_fract_z
_atom_site_U_iso_or_equiv
_atom_site_adp_type
_atom_site_occupancy
_atom_site_symmetry_multiplicity
_atom_site_calc_flag
_atom_site_refinement_flags
_atom_site_disorder_assembly
_atom_site_disorder_group
N1 N 0.4665(4) 0.65178(7) 0.16449(15) 0.0238(5) Uani 1 1 d . . .
H1A H 0.2788 0.6462 0.1594 0.029 Uiso 1 1 calc R . .
O1 O 0.9016(3) 0.61404(7) 0.21089(14) 0.0357(5) Uani 1 1 d . . .
O2 O 0.9019(4) 0.86150(6) 0.07572(13) 0.0324(5) Uani 1 1 d . . .
F1 F 0.3300(3) 0.55124(6) 0.03926(11) 0.0420(4) Uani 1 1 d . . .
F2 F 0.6263(3) 0.55577(6) 0.39184(11) 0.0440(4) Uani 1 1 d . . .
C1 C 0.5777(5) 0.70530(9) 0.13765(18) 0.0214(5) Uani 1 1 d . . .
C2 C 0.7491(5) 0.71129(9) 0.05156(18) 0.0232(6) Uani 1 1 d . . .
C3 C 0.8626(5) 0.76347(9) 0.02939(18) 0.0257(6) Uani 1 1 d . . .
H3 H 0.9829 0.7680 -0.0286 0.031 Uiso 1 1 calc R . .
C4 C 0.8004(5) 0.80886(9) 0.09185(19) 0.0241(6) Uani 1 1 d . . .
C5 C 0.6208(5) 0.80234(9) 0.17484(19) 0.0261(6) Uani 1 1 d . . .
H5 H 0.5731 0.8338 0.2156 0.031 Uiso 1 1 calc R . .
C6 C 0.5093(5) 0.75099(10) 0.19973(17) 0.0231(6) Uani 1 1 d . . .
C7 C 0.6369(5) 0.60988(9) 0.19705(18) 0.0238(5) Uani 1 1 d . . .
C8 C 0.4859(5) 0.55564(9) 0.21470(18) 0.0240(6) Uani 1 1 d . . .
C9 C 0.4869(5) 0.53011(10) 0.31098(19) 0.0285(6) Uani 1 1 d . . .
C10 C 0.3434(6) 0.48095(10) 0.3300(2) 0.0347(7) Uani 1 1 d . . .
H10 H 0.3466 0.4650 0.3978 0.042 Uiso 1 1 calc R . .
C11 C 0.1953(6) 0.45576(11) 0.2476(2) 0.0375(7) Uani 1 1 d . . .
H11 H 0.0952 0.4219 0.2588 0.045 Uiso 1 1 calc R . .
C12 C 0.1905(6) 0.47884(10) 0.1497(2) 0.0353(7) Uani 1 1 d . . .
H12 H 0.0891 0.4613 0.0929 0.042 Uiso 1 1 calc R . .
C13 C 0.3363(6) 0.52802(10) 0.13568(19) 0.0284(6) Uani 1 1 d . . .
C14 C 0.8107(6) 0.66331(10) -0.02020(19) 0.0311(6) Uani 1 1 d . . .
H14A H 0.9754 0.6420 0.0085 0.047 Uiso 1 1 calc R . .
H14B H 0.8563 0.6776 -0.0893 0.047 Uiso 1 1 calc R . .
H14C H 0.6406 0.6392 -0.0263 0.047 Uiso 1 1 calc R . .
C15 C 0.3193(5) 0.74408(10) 0.29187(19) 0.0307(6) Uani 1 1 d . . .
H15A H 0.2974 0.7800 0.3268 0.046 Uiso 1 1 calc R . .
H15B H 0.4077 0.7173 0.3410 0.046 Uiso 1 1 calc R . .
H15C H 0.1292 0.7304 0.2678 0.046 Uiso 1 1 calc R . .
C16 C 1.0960(5) 0.87015(10) -0.0069(2) 0.0330(6) Uani 1 1 d . . .
H16A H 1.2660 0.8463 0.0039 0.049 Uiso 1 1 calc R . .
H16B H 1.1563 0.9092 -0.0076 0.049 Uiso 1 1 calc R . .
H16C H 0.9988 0.8609 -0.0739 0.049 Uiso 1 1 calc R . .

loop_
_atom_site_aniso_label
_atom_site_aniso_U_11
_atom_site_aniso_U_22
_atom_site_aniso_U_33
_atom_site_aniso_U_23
_atom_site_aniso_U_13
_atom_site_aniso_U_12
N1 0.0233(11) 0.0197(10) 0.0286(12) 0.0026(9) 0.0021(9) -0.0023(9)
O1 0.0212(9) 0.0323(10) 0.0537(12) 0.0094(9) 0.0043(8) -0.0018(8)
O2 0.0432(11) 0.0199(9) 0.0348(11) 0.0014(8) 0.0135(8) -0.0069(8)
F1 0.0661(11) 0.0330(8) 0.0264(9) 0.0041(7) -0.0049(7) -0.0100(8)
F2 0.0571(10) 0.0470(10) 0.0275(9) 0.0037(7) -0.0061(7) -0.0163(8)
C1 0.0240(13) 0.0195(12) 0.0209(13) 0.0021(10) 0.0026(10) -0.0023(10)
C2 0.0270(13) 0.0212(13) 0.0215(14) -0.0003(10) 0.0017(11) -0.0008(11)
C3 0.0291(14) 0.0246(13) 0.0237(14) 0.0003(11) 0.0070(11) -0.0004(11)
C4 0.0287(13) 0.0165(12) 0.0273(14) 0.0034(10) 0.0025(11) -0.0021(11)
C5 0.0300(14) 0.0222(13) 0.0265(14) -0.0035(11) 0.0053(11) 0.0020(11)
C6 0.0237(13) 0.0264(13) 0.0195(13) 0.0025(10) 0.0024(10) -0.0006(11)
C7 0.0247(13) 0.0240(13) 0.0232(13) 0.0014(11) 0.0051(10) -0.0041(11)
C8 0.0259(13) 0.0196(12) 0.0269(14) 0.0012(11) 0.0068(11) 0.0029(11)
C9 0.0308(14) 0.0283(14) 0.0265(15) -0.0020(11) 0.0026(11) -0.0012(12)
C10 0.0428(16) 0.0276(14) 0.0341(16) 0.0060(12) 0.0068(13) -0.0039(13)
C11 0.0428(16) 0.0232(14) 0.0468(18) 0.0066(13) 0.0062(14) -0.0057(13)
C12 0.0428(16) 0.0221(14) 0.0407(17) -0.0032(12) -0.0018(13) -0.0065(12)
C13 0.0386(15) 0.0237(13) 0.0231(14) 0.0033(11) 0.0046(11) 0.0039(12)
C14 0.0437(16) 0.0250(13) 0.0250(14) -0.0028(11) 0.0078(12) -0.0007(12)
C15 0.0348(15) 0.0301(14) 0.0277(15) -0.0015(11) 0.0090(12) 0.0006(12)
C16 0.0339(15) 0.0280(14) 0.0376(16) 0.0096(12) 0.0106(12) -0.0028(12)

loop_
_atom_type_symbol
_atom_type_description
_atom_type_scat_dispersion_real
_atom_type_scat_dispersion_imag
_atom_type_scat_source
C C 0.0033 0.0016 'International Tables Vol C Tables 4.2.6.8 and 6.1.1.4'
H H 0.0000 0.0000 'International Tables Vol C Tables 4.2.6.8 and 6.1.1.4'
N N 0.0061 0.0033 'International Tables Vol C Tables 4.2.6.8 and 6.1.1.4'
O O 0.0106 0.0060 'International Tables Vol C Tables 4.2.6.8 and 6.1.1.4'
F F 0.0171 0.0103 'International Tables Vol C Tables 4.2.6.8 and 6.1.1.4'

loop_
_geom_angle_atom_site_label_1
_geom_angle_atom_site_label_2
_geom_angle_atom_site_label_3
_geom_angle
_geom_angle_site_symmetry_1
_geom_angle_site_symmetry_3
_geom_angle_publ_flag
C7 N1 C1 122.5(2) . . ?
C4 O2 C16 118.37(18) . . ?
C2 C1 C6 121.1(2) . . ?
C2 C1 N1 120.3(2) . . ?
C6 C1 N1 118.58(19) . . ?
C1 C2 C3 119.0(2) . . ?
C1 C2 C14 122.0(2) . . ?
C3 C2 C14 118.9(2) . . ?
C4 C3 C2 120.2(2) . . ?
O2 C4 C5 116.1(2) . . ?
O2 C4 C3 124.1(2) . . ?
C5 C4 C3 119.8(2) . . ?
C6 C5 C4 121.3(2) . . ?
C5 C6 C1 118.5(2) . . ?
C5 C6 C15 120.9(2) . . ?
C1 C6 C15 120.6(2) . . ?
O1 C7 N1 123.7(2) . . ?
O1 C7 C8 120.9(2) . . ?
N1 C7 C8 115.4(2) . . ?
C13 C8 C9 115.4(2) . . ?
C13 C8 C7 122.2(2) . . ?
C9 C8 C7 122.3(2) . . ?
F2 C9 C10 118.4(2) . . ?
F2 C9 C8 118.0(2) . . ?
C10 C9 C8 123.5(2) . . ?
C11 C10 C9 118.1(2) . . ?
C12 C11 C10 121.0(2) . . ?
C11 C12 C13 118.3(3) . . ?
F1 C13 C12 118.5(2) . . ?
F1 C13 C8 117.8(2) . . ?
C12 C13 C8 123.7(2) . . ?

loop_
_geom_bond_atom_site_label_1
_geom_bond_atom_site_label_2
_geom_bond_distance
_geom_bond_site_symmetry_2
_geom_bond_publ_flag
N1 C7 1.338(3) . ?
N1 C1 1.433(3) . ?
O1 C7 1.237(3) . ?
O2 C4 1.368(3) . ?
O2 C16 1.428(3) . ?
F1 C13 1.355(3) . ?
F2 C9 1.351(3) . ?
C1 C2 1.388(3) . ?
C1 C6 1.399(3) . ?
C2 C3 1.393(3) . ?
C2 C14 1.508(3) . ?
C3 C4 1.389(3) . ?
C4 C5 1.381(3) . ?
C5 C6 1.380(3) . ?
C6 C15 1.506(3) . ?
C7 C8 1.501(3) . ?
C8 C13 1.377(3) . ?
C8 C9 1.377(3) . ?
C9 C10 1.382(3) . ?
C10 C11 1.378(4) . ?
C11 C12 1.371(4) . ?
C12 C13 1.377(3) . ?

loop_
_geom_torsion_atom_site_label_1
_geom_torsion_atom_site_label_2
_geom_torsion_atom_site_label_3
_geom_torsion_atom_site_label_4
_geom_torsion
_geom_torsion_site_symmetry_1
_geom_torsion_site_symmetry_2
_geom_torsion_site_symmetry_3
_geom_torsion_site_symmetry_4
_geom_torsion_publ_flag
C7 N1 C1 C2 66.3(3) . . . . ?
C7 N1 C1 C6 -113.9(3) . . . . ?
C6 C1 C2 C3 2.4(4) . . . . ?
N1 C1 C2 C3 -177.8(2) . . . . ?
C6 C1 C2 C14 -176.2(2) . . . . ?
N1 C1 C2 C14 3.6(4) . . . . ?
C1 C2 C3 C4 -1.1(4) . . . . ?
C14 C2 C3 C4 177.6(2) . . . . ?
C16 O2 C4 C5 178.0(2) . . . . ?
C16 O2 C4 C3 -3.4(4) . . . . ?
C2 C3 C4 O2 -179.9(2) . . . . ?
C2 C3 C4 C5 -1.3(4) . . . . ?
O2 C4 C5 C6 -178.9(2) . . . . ?
C3 C4 C5 C6 2.4(4) . . . . ?
C4 C5 C6 C1 -1.2(4) . . . . ?
C4 C5 C6 C15 178.6(2) . . . . ?
C2 C1 C6 C5 -1.3(4) . . . . ?
N1 C1 C6 C5 178.9(2) . . . . ?
C2 C1 C6 C15 179.0(2) . . . . ?
N1 C1 C6 C15 -0.8(3) . . . . ?
C1 N1 C7 O1 3.0(4) . . . . ?
C1 N1 C7 C8 -176.0(2) . . . . ?
O1 C7 C8 C13 -118.1(3) . . . . ?
N1 C7 C8 C13 60.9(3) . . . . ?
O1 C7 C8 C9 62.1(3) . . . . ?
N1 C7 C8 C9 -118.9(3) . . . . ?
C13 C8 C9 F2 -178.9(2) . . . . ?
C7 C8 C9 F2 1.0(3) . . . . ?
C13 C8 C9 C10 -1.7(4) . . . . ?
C7 C8 C9 C10 178.2(2) . . . . ?
F2 C9 C10 C11 178.3(2) . . . . ?
C8 C9 C10 C11 1.1(4) . . . . ?
C9 C10 C11 C12 0.0(4) . . . . ?
C10 C11 C12 C13 -0.3(4) . . . . ?
C11 C12 C13 F1 -179.4(2) . . . . ?
C11 C12 C13 C8 -0.4(4) . . . . ?
C9 C8 C13 F1 -179.7(2) . . . . ?
C7 C8 C13 F1 0.5(3) . . . . ?
C9 C8 C13 C12 1.3(4) . . . . ?
C7 C8 C13 C12 -178.6(2) . . . . ?

loop_
_cod_related_entry_id
_cod_related_entry_database
_cod_related_entry_code
1 ChemSpider 21141015
